data_1524265
loop_
_publ_author_name
'Doerrscheidt, W.'
'Savelsberg, G.'
'Stoehr, J.'
'Schaefer, H.'

_publ_section_title
;
 Beitraege zu den Stabilitaetskriterien der Ba Cu Sn2- Struktur: Die
 Verbindungen La Cu.56 Sn2, La Ni.74 Sn2, La Co.52 Sn2, La Fe.34 Sn2 und
 Ba Cu2 Sn2
;
_journal_name_full 'Journal of the Less-Common Metals'
_journal_page_first 269
_journal_page_last 278
_journal_volume 83
_journal_year 1982
_chemical_formula_sum 'Cu2 La Sn2'
_space_group_IT_number 129
_symmetry_space_group_name_Hall 'P 4ab 2ab -1ab'
_symmetry_space_group_name_H-M 'P 4/n m m :1'
_cell_angle_alpha 90
_cell_angle_beta 90
_cell_angle_gamma 90
_cell_formula_units_Z 2
_cell_length_a 4.464
_cell_length_b 4.464
_cell_length_c 10.509
_cell_volume 209.416
_citation_journal_id_ASTM JCOMAH
_cod_data_source_file Doerrscheidt_JCOMAH_1982_1557.cif
_cod_data_source_block Cu2La1Sn2
_cod_original_sg_symbol_Hall '-P 4a 2a (x-1/4,y+1/4,z)'
_cod_original_formula_sum 'Cu2 La1 Sn2'
_cod_database_code 1524265

loop_
_symmetry_equiv_pos_as_xyz
x,y,z
-y+1/2,x+1/2,z
-x,-y,z
y+1/2,-x+1/2,z
x+1/2,-y+1/2,-z
y,x,-z
-x+1/2,y+1/2,-z
-y,-x,-z
-x+1/2,-y+1/2,-z
y,-x,-z
x+1/2,y+1/2,-z
-y,x,-z
-x,y,z
-y+1/2,-x+1/2,z
x,-y,z
y+1/2,x+1/2,z

loop_
_atom_site_label
_atom_site_type_symbol
_atom_site_fract_x
_atom_site_fract_y
_atom_site_fract_z
_atom_site_occupancy
_atom_site_U_iso_or_equiv
Sn2 Sn 0 0.5 0.8785 1 0.0
Cu2 Cu 0 0.5 0.6303 1 0.0
La1 La 0 0.5 0.239 1 0.0
Sn1 Sn 0 0 0.5 1 0.0
Cu1 Cu 0 0 0 1 0.0
